data_2021233
loop_
_publ_author_name
'Roitershtein, Dmitrii M.'
'Minashina, Kseniya I.'
'Minyaev, Mikhail E.'
'Ananyev, Ivan V.'
'Lyssenko, Konstantin A.'
'Tavtorkin, Alexander N.'
'Nifant'ev, Ilya E.'

_publ_section_title
;
 Different coordination modes of
 <i>trans</i>-2-{[(2-methoxyphenyl)imino]methyl}phenoxide in rare-earth
 complexes: influence of the metal cation radius and the number of ligands
 on steric congestion and ligand coordination modes
;
_journal_issue 10
_journal_name_full 'Acta Crystallographica Section C'
_journal_page_first 1105
_journal_page_last 1115
_journal_paper_doi 10.1107/S2053229618012421
_journal_volume 74
_journal_year 2018
_chemical_formula_iupac '[Na Y (C14 H12 N O2)4], 2C H Cl3'
_chemical_formula_moiety 'C56 H48 N4 Na O8 Y, 2 (C H Cl3)'
_chemical_formula_sum 'C58 H50 Cl6 N4 Na O8 Y'
_chemical_formula_weight 1255.62
_chemical_name_systematic
'Bis(\m-2-{[(2-methoxyphenyl)imino]methyl}phenolato-1\k^3^<i>O</i>^1^,<i>N</i>,<i>O</i>^2^:2\k<i>O</i>^1^)bis(2-{[(2-methoxyphenyl)imino]methyl}phenolato-2\k^3^<i>O</i>^1^,<i>N</i>,<i>O</i>^2^)sodiumyttrium chloroform disolvate'
_space_group_crystal_system triclinic
_space_group_IT_number 2
_space_group_name_Hall '-P 1'
_space_group_name_H-M_alt 'P -1'
_symmetry_space_group_name_Hall '-P 1'
_symmetry_space_group_name_H-M 'P -1'
_atom_sites_solution_hydrogens mixed
_atom_sites_solution_primary direct
_atom_sites_solution_secondary difmap
_audit_creation_method SHELXL-2017/1
_cell_angle_alpha 108.34(3)
_cell_angle_beta 106.19(3)
_cell_angle_gamma 108.77(3)
_cell_formula_units_Z 2
_cell_length_a 14.542(3)
_cell_length_b 15.366(3)
_cell_length_c 15.487(3)
_cell_measurement_reflns_used 9999
_cell_measurement_temperature 120(2)
_cell_measurement_theta_max 30.32
_cell_measurement_theta_min 2.287
_cell_volume 2818.3(18)
_computing_cell_refinement
;
SAINT (Bruker, 2008)
;
_computing_data_collection
;
<i>APEX2</i> (Bruker, 2008)
;
_computing_data_reduction
;
SAINT (Bruker, 2008)
;
_computing_molecular_graphics
;
SHELXTL (Sheldrick, 2015b)
;
_computing_publication_material
;
SHELXTL (Sheldrick, 2015b)
;
_computing_structure_refinement
;
SHELXL2017 (Sheldrick, 2015a)
;
_computing_structure_solution
;
SHELXS (Sheldrick, 2008)
;
_diffrn_ambient_temperature 120(2)
_diffrn_measured_fraction_theta_full 0.999
_diffrn_measured_fraction_theta_max 0.994
_diffrn_measurement_device_type 'Bruker APEXII CCD'
_diffrn_measurement_method '\f and \w scans'
_diffrn_radiation_monochromator graphite
_diffrn_radiation_source 'fine-focus sealed tube'
_diffrn_radiation_type MoK\a
_diffrn_radiation_wavelength 0.71073
_diffrn_reflns_av_R_equivalents 0.0237
_diffrn_reflns_limit_h_max 19
_diffrn_reflns_limit_h_min -19
_diffrn_reflns_limit_k_max 15
_diffrn_reflns_limit_k_min -20
_diffrn_reflns_limit_l_max 20
_diffrn_reflns_limit_l_min -20
_diffrn_reflns_number 19548
_diffrn_reflns_theta_full 25.242
_diffrn_reflns_theta_max 28.000
_diffrn_reflns_theta_min 1.563
_exptl_absorpt_coefficient_mu 1.385
_exptl_absorpt_correction_T_max 0.8715
_exptl_absorpt_correction_T_min 0.6954
_exptl_absorpt_correction_type multi-scan
_exptl_absorpt_process_details
;
(SADABS; Bruker, 2008)
;
_exptl_crystal_colour colourless
_exptl_crystal_density_diffrn 1.480
_exptl_crystal_density_method 'not measured'
_exptl_crystal_description block
_exptl_crystal_F_000 1284
_exptl_crystal_size_max 0.27
_exptl_crystal_size_mid 0.26
_exptl_crystal_size_min 0.12
_refine_diff_density_max 1.188
_refine_diff_density_min -1.793
_refine_ls_extinction_method none
_refine_ls_goodness_of_fit_ref 1.054
_refine_ls_hydrogen_treatment constr
_refine_ls_matrix_type full
_refine_ls_number_parameters 743
_refine_ls_number_reflns 13529
_refine_ls_number_restraints 19
_refine_ls_restrained_S_all 1.055
_refine_ls_R_factor_all 0.0819
_refine_ls_R_factor_gt 0.0614
_refine_ls_shift/su_max 0.000
_refine_ls_shift/su_mean 0.000
_refine_ls_structure_factor_coef Fsqd
_refine_ls_weighting_details 'w=1/[\s^2^(Fo^2^)+(0.0982P)^2^+3.5344P] where P=(Fo^2^+2Fc^2^)/3'
_refine_ls_weighting_scheme calc
_refine_ls_wR_factor_gt 0.1615
_refine_ls_wR_factor_ref 0.1746
_reflns_number_gt 10587
_reflns_number_total 13529
_reflns_threshold_expression 'I > 2\s(I)'
_cod_data_source_file jx3019sup1.cif
_cod_data_source_block mol5
_cod_depositor_comments 'Adding full bibliography for 2021229--2021233.cif.'
_cod_original_cell_volume 2818.5(13)
_cod_database_code 2021233
_cod_database_fobs_code 2021233
_shelx_space_group_comment
;
The symmetry employed for this shelxl refinement is uniquely defined
by the following loop, which should always be used as a source of
symmetry information in preference to the above space-group names.
They are only intended as comments.
;
_shelx_estimated_absorpt_t_min 0.706
_shelx_estimated_absorpt_t_max 0.851

loop_
_space_group_symop_operation_xyz
'x, y, z'
'-x, -y, -z'

loop_
_atom_site_type_symbol
_atom_site_label
_atom_site_fract_x
_atom_site_fract_y
_atom_site_fract_z
_atom_site_U_iso_or_equiv
_atom_site_adp_type
_atom_site_calc_flag
_atom_site_occupancy
_atom_site_disorder_assembly
_atom_site_disorder_group
Y Y1 0.13165(2) 0.27833(2) 0.41961(2) 0.01367(9) Uani d 1 . .
Na Na1 0.31568(11) 0.21868(10) 0.55695(10) 0.0172(3) Uani d 1 . .
O O1 0.1576(2) 0.40438(18) 0.37281(18) 0.0192(5) Uani d 1 . .
C C1 0.1175(3) 0.4165(3) 0.2934(3) 0.0175(6) Uani d 1 . .
C C2 0.1307(3) 0.5153(3) 0.3022(3) 0.0218(7) Uani d 1 . .
H H2 0.171020 0.572739 0.366538 0.026 Uiso calc 1 . .
C C3 0.0865(3) 0.5299(3) 0.2197(3) 0.0293(8) Uani d 1 . .
H H3 0.095353 0.596533 0.228485 0.035 Uiso calc 1 . .
C C4 0.0287(4) 0.4475(4) 0.1234(3) 0.0344(9) Uani d 1 . .
H H4 -0.003008 0.457415 0.066965 0.041 Uiso calc 1 . .
C C5 0.0189(4) 0.3523(3) 0.1121(3) 0.0325(9) Uani d 1 . .
H H5 -0.018907 0.296776 0.046530 0.039 Uiso calc 1 . .
C C6 0.0625(3) 0.3333(3) 0.1938(3) 0.0216(7) Uani d 1 . .
C C7 0.0576(3) 0.2335(3) 0.1723(3) 0.0216(7) Uani d 1 . .
H H7 0.026376 0.186701 0.103249 0.026 Uiso calc 1 . .
N N1 0.0903(2) 0.1995(2) 0.2351(2) 0.0168(6) Uani d 1 . .
C C8 0.0987(3) 0.1068(3) 0.1971(2) 0.0181(7) Uani d 1 . .
C C9 0.1229(3) 0.0761(3) 0.1151(3) 0.0228(7) Uani d 1 . .
H H9 0.129562 0.115607 0.078723 0.027 Uiso calc 1 . .
C C10 0.1374(3) -0.0123(3) 0.0862(3) 0.0284(8) Uani d 1 . .
H H10 0.153799 -0.033123 0.030136 0.034 Uiso calc 1 . .
C C11 0.1280(3) -0.0694(3) 0.1392(3) 0.0296(9) Uani d 1 . .
H H11 0.138265 -0.129371 0.119233 0.036 Uiso calc 1 . .
C C12 0.1039(3) -0.0410(3) 0.2211(3) 0.0240(7) Uani d 1 . .
H H12 0.097166 -0.081234 0.256773 0.029 Uiso calc 1 . .
C C13 0.0896(3) 0.0476(3) 0.2503(3) 0.0183(7) Uani d 1 . .
O O2 0.0670(2) 0.08295(18) 0.33110(18) 0.0198(5) Uani d 1 . .
C C14 0.0408(3) 0.0158(3) 0.3771(3) 0.0234(7) Uani d 1 . .
H H14A -0.016952 -0.051580 0.325694 0.035 Uiso calc 1 . .
H H14B 0.017457 0.045120 0.427818 0.035 Uiso calc 1 . .
H H14C 0.104267 0.008200 0.409094 0.035 Uiso calc 1 . .
O O3 -0.04291(19) 0.20839(19) 0.35098(18) 0.0208(5) Uani d 1 . .
C C15 -0.1200(3) 0.2352(3) 0.3474(3) 0.0169(6) Uani d 1 . .
C C16 -0.2219(3) 0.1720(3) 0.2645(3) 0.0223(7) Uani d 1 . .
H H16 -0.232011 0.112142 0.212146 0.027 Uiso calc 1 . .
C C17 -0.3061(3) 0.1956(3) 0.2586(3) 0.0254(8) Uani d 1 . .
H H17 -0.373402 0.151851 0.202257 0.031 Uiso calc 1 . .
C C18 -0.2941(3) 0.2834(3) 0.3344(3) 0.0237(7) Uani d 1 . .
H H18 -0.353041 0.298820 0.330065 0.028 Uiso calc 1 . .
C C19 -0.1963(3) 0.3467(3) 0.4148(3) 0.0194(7) Uani d 1 . .
H H19 -0.187614 0.406649 0.465891 0.023 Uiso calc 1 . .
C C20 -0.1080(3) 0.3243(3) 0.4230(2) 0.0158(6) Uani d 1 . .
C C21 -0.0103(3) 0.3937(2) 0.5129(2) 0.0158(6) Uani d 1 . .
H H21 -0.013011 0.448401 0.560809 0.019 Uiso calc 1 . .
N N2 0.0807(2) 0.3900(2) 0.5358(2) 0.0141(5) Uani d 1 . .
C C22 0.1615(3) 0.4582(2) 0.6347(2) 0.0153(6) Uani d 1 . .
C C23 0.1416(3) 0.5002(3) 0.7175(3) 0.0196(7) Uani d 1 . .
H H23 0.069981 0.483584 0.709359 0.024 Uiso calc 1 . .
C C24 0.2261(3) 0.5661(3) 0.8119(3) 0.0238(7) Uani d 1 . .
H H24 0.211855 0.595753 0.867423 0.029 Uiso calc 1 . .
C C25 0.3307(3) 0.5887(3) 0.8253(3) 0.0231(7) Uani d 1 . .
H H25 0.388083 0.633923 0.889803 0.028 Uiso calc 1 . .
C C26 0.3517(3) 0.5451(3) 0.7443(2) 0.0184(7) Uani d 1 . .
H H26 0.423287 0.559089 0.753586 0.022 Uiso calc 1 . .
C C27 0.2677(3) 0.4810(2) 0.6499(2) 0.0155(6) Uani d 1 . .
O O4 0.28311(18) 0.43651(18) 0.56596(17) 0.0179(5) Uani d 1 . .
C C28 0.3829(3) 0.4915(3) 0.5656(3) 0.0212(7) Uani d 1 . .
H H28A 0.396122 0.562709 0.582362 0.032 Uiso calc 1 . .
H H28B 0.380392 0.459186 0.498879 0.032 Uiso calc 1 . .
H H28C 0.440839 0.490311 0.615433 0.032 Uiso calc 1 . .
O O5 0.28164(18) 0.25737(17) 0.42195(16) 0.0149(4) Uani d 1 . .
C C29 0.3271(2) 0.2513(2) 0.3593(2) 0.0150(6) Uani d 1 . .
C C30 0.3322(3) 0.3154(2) 0.3099(2) 0.0161(6) Uani d 1 . .
H H30 0.302573 0.362211 0.323252 0.019 Uiso calc 1 . .
C C31 0.3786(3) 0.3121(3) 0.2432(2) 0.0183(7) Uani d 1 . .
H H31 0.379713 0.355786 0.211232 0.022 Uiso calc 1 . .
C C32 0.4241(3) 0.2449(3) 0.2223(3) 0.0201(7) Uani d 1 . .
H H32 0.457350 0.243137 0.177388 0.024 Uiso calc 1 . .
C C33 0.4194(3) 0.1812(3) 0.2687(3) 0.0202(7) Uani d 1 . .
H H33 0.449345 0.134765 0.254018 0.024 Uiso calc 1 . .
C C34 0.3721(3) 0.1819(3) 0.3369(2) 0.0165(6) Uani d 1 . .
C C35 0.3703(3) 0.1056(3) 0.3743(3) 0.0199(7) Uani d 1 . .
H H35 0.398933 0.061515 0.347696 0.024 Uiso calc 1 . .
N N3 0.3358(3) 0.0902(3) 0.4374(3) 0.0293(7) Uani d 1 . .
C C36 0.3366(4) 0.0050(4) 0.4564(4) 0.0381(11) Uani d 1 . .
C C37A 0.3322(6) -0.0838(5) 0.3835(5) 0.0330(14) Uani d 0.652(6) A 1
H H37A 0.328898 -0.087016 0.320330 0.040 Uiso calc 0.652(6) A 1
C C38A 0.3329(7) -0.1650(5) 0.4055(6) 0.0374(15) Uani d 0.652(6) A 1
H H38A 0.337729 -0.219947 0.360188 0.045 Uiso calc 0.652(6) A 1
C C39A 0.3265(11) -0.1664(10) 0.4929(13) 0.036(3) Uani d 0.652(6) A 1
H H39A 0.329769 -0.220417 0.509010 0.043 Uiso calc 0.652(6) A 1
C C37B 0.4022(13) -0.0443(10) 0.4315(10) 0.0330(14) Uani d 0.348(6) A 2
H H37B 0.444048 -0.022534 0.398123 0.040 Uiso calc 0.348(6) A 2
C C38B 0.4035(13) -0.1229(10) 0.4566(12) 0.0374(15) Uani d 0.348(6) A 2
H H38B 0.436324 -0.163119 0.431754 0.045 Uiso calc 0.348(6) A 2
C C39B 0.357(2) -0.141(2) 0.517(3) 0.036(3) Uani d 0.348(6) A 2
H H39B 0.354656 -0.197210 0.530619 0.043 Uiso calc 0.348(6) A 2
C C40 0.3150(3) -0.0852(3) 0.5584(3) 0.0258(8) Uani d 1 . .
H H40 0.285391 -0.098110 0.606614 0.031 Uiso d 1 A .
C C41 0.3143(3) -0.0043(3) 0.5363(3) 0.0219(7) Uani d 1 . .
O O6 0.2917(3) 0.0697(2) 0.5875(2) 0.0339(7) Uani d 1 . .
C C42 0.2540(5) 0.0557(4) 0.6613(4) 0.0417(11) Uani d 1 . .
H H42A 0.193949 -0.012891 0.630733 0.063 Uiso calc 1 . .
H H42B 0.230265 0.107631 0.685680 0.063 Uiso calc 1 . .
H H42C 0.312316 0.062699 0.717634 0.063 Uiso calc 1 . .
O O7 0.16161(19) 0.23364(18) 0.54981(17) 0.0171(5) Uani d 1 . .
C C43 0.1221(3) 0.2414(2) 0.6170(2) 0.0161(6) Uani d 1 . .
C C44 0.0098(3) 0.2082(3) 0.5864(3) 0.0194(7) Uani d 1 . .
H H44 -0.035791 0.175191 0.516684 0.023 Uiso calc 1 . .
C C45 -0.0353(3) 0.2220(3) 0.6539(3) 0.0209(7) Uani d 1 . .
H H45 -0.110386 0.199799 0.630094 0.025 Uiso calc 1 . .
C C46 0.0286(3) 0.2682(3) 0.7569(3) 0.0214(7) Uani d 1 . .
H H46 -0.002222 0.277262 0.803653 0.026 Uiso calc 1 . .
C C47 0.1373(3) 0.3005(3) 0.7890(3) 0.0201(7) Uani d 1 . .
H H47 0.181099 0.333013 0.859076 0.024 Uiso calc 1 . .
C C48 0.1869(3) 0.2875(3) 0.7226(3) 0.0179(6) Uani d 1 . .
C C49 0.3032(3) 0.3331(3) 0.7703(2) 0.0189(7) Uani d 1 . .
H H49 0.336128 0.379098 0.839792 0.023 Uiso calc 1 . .
N N4 0.3671(2) 0.3195(2) 0.7313(2) 0.0182(6) Uani d 1 . .
C C50 0.4786(3) 0.3742(3) 0.7936(3) 0.0186(7) Uani d 1 . .
C C51 0.5244(3) 0.4079(3) 0.8978(3) 0.0243(7) Uani d 1 . .
H H51 0.479253 0.393119 0.930563 0.029 Uiso d 1 . .
C C52 0.6354(3) 0.4634(3) 0.9541(3) 0.0281(8) Uani d 1 . .
H H52 0.665282 0.486235 1.024699 0.034 Uiso calc 1 . .
C C53 0.7016(3) 0.4852(3) 0.9069(3) 0.0268(8) Uani d 1 . .
H H53 0.776902 0.524014 0.945438 0.032 Uiso calc 1 . .
C C54 0.6589(3) 0.4506(3) 0.8035(3) 0.0230(7) Uani d 1 . .
H H54 0.704876 0.465680 0.771546 0.028 Uiso calc 1 . .
C C55 0.5485(3) 0.3938(3) 0.7468(2) 0.0184(7) Uani d 1 . .
O O8 0.5002(2) 0.3548(2) 0.64454(18) 0.0221(5) Uani d 1 . .
C C56 0.5686(3) 0.3755(3) 0.5955(3) 0.0238(7) Uani d 1 . .
H H56A 0.609937 0.449901 0.622134 0.036 Uiso calc 1 . .
H H56B 0.525001 0.345912 0.523167 0.036 Uiso calc 1 . .
H H56C 0.617690 0.345039 0.607412 0.036 Uiso calc 1 . .
C C57A 0.7037(4) 0.8539(4) 0.0273(4) 0.0314(11) Uani d 0.773(2) B 1
H H57A 0.707195 0.861773 -0.033534 0.038 Uiso calc 0.773(2) B 1
Cl Cl1A 0.59848(14) 0.87792(18) 0.04503(14) 0.0671(6) Uani d 0.773(2) B 1
Cl Cl2A 0.67662(17) 0.72574(14) 0.00496(12) 0.0538(5) Uani d 0.773(2) B 1
C C57B 0.7544(14) 0.8302(15) 0.0278(13) 0.0314(11) Uani d 0.227(2) B 2
H H57B 0.729660 0.842552 -0.032294 0.038 Uiso calc 0.227(2) B 2
Cl Cl1B 0.8348(5) 0.7696(6) 0.0132(5) 0.0671(6) Uani d 0.227(2) B 2
Cl Cl2B 0.6420(6) 0.7546(5) 0.0361(4) 0.0538(5) Uani d 0.227(2) B 2
Cl Cl3 0.82563(9) 0.94501(11) 0.13085(9) 0.0475(3) Uani d 1 . .
C C58A 0.6469(6) 0.1972(6) 0.9108(6) 0.079(4) Uani d 0.293(3) C 1
H H58A 0.615203 0.242191 0.938118 0.094 Uiso calc 0.293(3) C 1
Cl Cl4A 0.5419(5) 0.0898(5) 0.8015(5) 0.0829(6) Uani d 0.293(3) C 1
Cl Cl5A 0.7018(6) 0.1644(6) 1.0053(5) 0.0829(6) Uani d 0.293(3) C 1
Cl Cl6A 0.7473(5) 0.2704(7) 0.8851(7) 0.0829(6) Uani d 0.293(3) C 1
C C58B 0.6527(4) 0.2263(5) 0.8974(4) 0.079(4) Uani d 0.497(3) D 2
H H58B 0.641042 0.285062 0.934428 0.094 Uiso calc 0.497(3) D 2
Cl Cl4B 0.5400(3) 0.1479(3) 0.7805(3) 0.0829(6) Uani d 0.497(3) D 2
Cl Cl5B 0.6658(3) 0.1599(4) 0.9709(3) 0.0829(6) Uani d 0.497(3) D 2
Cl Cl6B 0.7701(3) 0.2780(5) 0.8806(4) 0.0829(6) Uani d 0.497(3) D 2
C C58C 0.6618(6) 0.2192(8) 0.8765(7) 0.079(4) Uani d 0.210(3) E 3
H H58C 0.645908 0.278454 0.902437 0.094 Uiso calc 0.210(3) E 3
Cl Cl4C 0.5395(6) 0.1142(8) 0.7833(7) 0.0829(6) Uani d 0.210(3) E 3
Cl Cl5C 0.7152(8) 0.1960(9) 0.9793(6) 0.0829(6) Uani d 0.210(3) E 3
Cl Cl6C 0.7556(7) 0.2563(8) 0.8276(8) 0.0829(6) Uani d 0.210(3) E 3

loop_
_atom_site_aniso_label
_atom_site_aniso_U_11
_atom_site_aniso_U_22
_atom_site_aniso_U_33
_atom_site_aniso_U_12
_atom_site_aniso_U_13
_atom_site_aniso_U_23
Y1 0.01529(15) 0.01361(16) 0.01239(15) 0.00798(12) 0.00561(11) 0.00480(12)
Na1 0.0212(7) 0.0189(7) 0.0148(6) 0.0117(5) 0.0082(5) 0.0082(5)
O1 0.0244(12) 0.0164(12) 0.0181(11) 0.0113(10) 0.0082(10) 0.0075(10)
C1 0.0174(15) 0.0225(17) 0.0201(16) 0.0128(14) 0.0101(13) 0.0123(14)
C2 0.0252(17) 0.0243(18) 0.0291(18) 0.0169(15) 0.0177(15) 0.0159(15)
C3 0.037(2) 0.032(2) 0.041(2) 0.0253(18) 0.0243(19) 0.0254(19)
C4 0.041(2) 0.043(2) 0.034(2) 0.027(2) 0.0141(19) 0.027(2)
C5 0.039(2) 0.036(2) 0.0229(19) 0.0208(19) 0.0079(17) 0.0144(17)
C6 0.0205(16) 0.0267(18) 0.0200(17) 0.0122(15) 0.0071(14) 0.0129(15)
C7 0.0223(17) 0.0243(18) 0.0136(15) 0.0095(14) 0.0059(13) 0.0056(14)
N1 0.0162(13) 0.0164(14) 0.0154(13) 0.0076(11) 0.0059(11) 0.0047(11)
C8 0.0156(15) 0.0151(16) 0.0158(15) 0.0066(13) 0.0038(13) 0.0007(13)
C9 0.0224(17) 0.0223(18) 0.0169(16) 0.0103(14) 0.0051(14) 0.0033(14)
C10 0.0273(19) 0.0251(19) 0.0212(18) 0.0105(16) 0.0105(15) -0.0020(15)
C11 0.0288(19) 0.0169(17) 0.035(2) 0.0121(15) 0.0128(17) 0.0005(16)
C12 0.0229(17) 0.0146(16) 0.032(2) 0.0081(14) 0.0111(15) 0.0080(15)
C13 0.0132(14) 0.0152(16) 0.0206(16) 0.0058(12) 0.0056(13) 0.0032(13)
O2 0.0257(13) 0.0167(12) 0.0223(12) 0.0120(10) 0.0136(10) 0.0091(10)
C14 0.0278(18) 0.0158(16) 0.0268(18) 0.0074(14) 0.0122(15) 0.0116(15)
O3 0.0163(11) 0.0208(12) 0.0199(12) 0.0098(10) 0.0056(10) 0.0033(10)
C15 0.0158(15) 0.0174(16) 0.0201(16) 0.0084(13) 0.0078(13) 0.0101(13)
C16 0.0177(16) 0.0174(17) 0.0214(17) 0.0046(13) 0.0029(14) 0.0047(14)
C17 0.0185(17) 0.0226(18) 0.0254(18) 0.0065(14) 0.0016(14) 0.0089(15)
C18 0.0179(16) 0.0251(18) 0.0319(19) 0.0122(14) 0.0086(15) 0.0164(16)
C19 0.0214(16) 0.0171(16) 0.0256(17) 0.0118(14) 0.0115(14) 0.0119(14)
C20 0.0157(15) 0.0169(16) 0.0172(15) 0.0091(13) 0.0065(13) 0.0091(13)
C21 0.0202(16) 0.0135(15) 0.0175(15) 0.0092(13) 0.0096(13) 0.0080(13)
N2 0.0159(13) 0.0129(13) 0.0144(12) 0.0077(11) 0.0064(11) 0.0058(11)
C22 0.0186(15) 0.0127(15) 0.0147(15) 0.0081(12) 0.0059(12) 0.0060(12)
C23 0.0211(16) 0.0209(17) 0.0179(16) 0.0104(14) 0.0095(14) 0.0078(14)
C24 0.0301(19) 0.0230(18) 0.0153(16) 0.0117(15) 0.0105(15) 0.0043(14)
C25 0.0258(18) 0.0200(17) 0.0119(15) 0.0055(14) 0.0035(14) 0.0025(13)
C26 0.0181(16) 0.0167(16) 0.0158(15) 0.0067(13) 0.0043(13) 0.0058(13)
C27 0.0196(15) 0.0145(15) 0.0133(14) 0.0080(13) 0.0074(13) 0.0064(12)
O4 0.0160(11) 0.0180(12) 0.0142(11) 0.0052(9) 0.0065(9) 0.0033(9)
C28 0.0194(16) 0.0177(16) 0.0228(17) 0.0048(13) 0.0118(14) 0.0058(14)
O5 0.0176(11) 0.0161(11) 0.0141(11) 0.0091(9) 0.0087(9) 0.0069(9)
C29 0.0121(14) 0.0167(15) 0.0109(14) 0.0054(12) 0.0020(11) 0.0038(12)
C30 0.0163(15) 0.0138(15) 0.0169(15) 0.0069(12) 0.0057(13) 0.0063(13)
C31 0.0192(16) 0.0155(16) 0.0157(15) 0.0050(13) 0.0050(13) 0.0066(13)
C32 0.0191(16) 0.0239(18) 0.0167(15) 0.0083(14) 0.0099(13) 0.0077(14)
C33 0.0219(16) 0.0224(17) 0.0182(16) 0.0125(14) 0.0098(14) 0.0075(14)
C34 0.0160(15) 0.0175(16) 0.0152(15) 0.0079(13) 0.0066(12) 0.0058(13)
C35 0.0224(17) 0.0224(17) 0.0228(17) 0.0164(14) 0.0122(14) 0.0106(14)
N3 0.053(2) 0.0297(18) 0.0313(17) 0.0306(17) 0.0293(17) 0.0208(15)
C36 0.072(3) 0.038(2) 0.049(3) 0.044(2) 0.046(3) 0.034(2)
C37A 0.055(4) 0.031(3) 0.037(4) 0.029(3) 0.034(3) 0.021(3)
C38A 0.057(4) 0.028(3) 0.052(4) 0.030(3) 0.037(3) 0.023(3)
C39A 0.051(9) 0.024(7) 0.059(10) 0.025(6) 0.036(7) 0.030(7)
C37B 0.055(4) 0.031(3) 0.037(4) 0.029(3) 0.034(3) 0.021(3)
C38B 0.057(4) 0.028(3) 0.052(4) 0.030(3) 0.037(3) 0.023(3)
C39B 0.051(9) 0.024(7) 0.059(10) 0.025(6) 0.036(7) 0.030(7)
C40 0.0292(19) 0.028(2) 0.031(2) 0.0161(16) 0.0152(16) 0.0207(17)
C41 0.0236(17) 0.0244(18) 0.0243(17) 0.0146(15) 0.0110(15) 0.0138(15)
O6 0.064(2) 0.0278(15) 0.0385(16) 0.0301(15) 0.0393(16) 0.0227(13)
C42 0.069(3) 0.038(2) 0.043(3) 0.030(2) 0.041(3) 0.025(2)
O7 0.0203(11) 0.0199(12) 0.0162(11) 0.0119(10) 0.0092(9) 0.0096(10)
C43 0.0218(16) 0.0147(15) 0.0187(16) 0.0115(13) 0.0110(13) 0.0099(13)
C44 0.0202(16) 0.0172(16) 0.0203(16) 0.0083(13) 0.0069(14) 0.0091(14)
C45 0.0208(16) 0.0198(17) 0.0296(19) 0.0123(14) 0.0142(15) 0.0134(15)
C46 0.0270(18) 0.0201(17) 0.0263(18) 0.0125(15) 0.0198(15) 0.0118(15)
C47 0.0268(18) 0.0205(17) 0.0173(16) 0.0124(14) 0.0126(14) 0.0087(14)
C48 0.0229(16) 0.0176(16) 0.0185(16) 0.0122(14) 0.0110(14) 0.0092(13)
C49 0.0249(17) 0.0187(16) 0.0144(15) 0.0124(14) 0.0070(13) 0.0074(13)
N4 0.0195(14) 0.0208(14) 0.0147(13) 0.0103(12) 0.0058(11) 0.0083(11)
C50 0.0219(16) 0.0177(16) 0.0176(16) 0.0114(14) 0.0076(13) 0.0074(13)
C51 0.0259(18) 0.029(2) 0.0177(17) 0.0139(16) 0.0089(14) 0.0088(15)
C52 0.0274(19) 0.037(2) 0.0150(16) 0.0169(17) 0.0040(15) 0.0083(16)
C53 0.0201(17) 0.029(2) 0.0246(18) 0.0108(15) 0.0035(15) 0.0096(16)
C54 0.0214(17) 0.0244(18) 0.0204(17) 0.0101(15) 0.0075(14) 0.0080(15)
C55 0.0210(16) 0.0185(16) 0.0154(15) 0.0108(14) 0.0055(13) 0.0072(13)
O8 0.0206(12) 0.0276(14) 0.0155(11) 0.0081(11) 0.0074(10) 0.0097(10)
C56 0.0250(18) 0.0283(19) 0.0179(16) 0.0095(15) 0.0107(14) 0.0110(15)
C57A 0.022(2) 0.042(3) 0.023(2) 0.010(2) 0.008(2) 0.011(2)
Cl1A 0.0375(8) 0.0899(14) 0.0443(9) 0.0281(9) 0.0154(7) -0.0022(9)
Cl2A 0.0792(12) 0.0444(9) 0.0322(8) 0.0213(8) 0.0168(7) 0.0231(7)
C57B 0.022(2) 0.042(3) 0.023(2) 0.010(2) 0.008(2) 0.011(2)
Cl1B 0.0375(8) 0.0899(14) 0.0443(9) 0.0281(9) 0.0154(7) -0.0022(9)
Cl2B 0.0792(12) 0.0444(9) 0.0322(8) 0.0213(8) 0.0168(7) 0.0231(7)
Cl3 0.0292(5) 0.0590(8) 0.0322(6) 0.0083(5) 0.0033(4) 0.0151(5)
C58A 0.105(7) 0.081(7) 0.046(5) 0.074(6) 0.004(5) 0.015(5)
Cl4A 0.0634(10) 0.0917(14) 0.0791(12) 0.0449(11) 0.0178(9) 0.0218(10)
Cl5A 0.0634(10) 0.0917(14) 0.0791(12) 0.0449(11) 0.0178(9) 0.0218(10)
Cl6A 0.0634(10) 0.0917(14) 0.0791(12) 0.0449(11) 0.0178(9) 0.0218(10)
C58B 0.105(7) 0.081(7) 0.046(5) 0.074(6) 0.004(5) 0.015(5)
Cl4B 0.0634(10) 0.0917(14) 0.0791(12) 0.0449(11) 0.0178(9) 0.0218(10)
Cl5B 0.0634(10) 0.0917(14) 0.0791(12) 0.0449(11) 0.0178(9) 0.0218(10)
Cl6B 0.0634(10) 0.0917(14) 0.0791(12) 0.0449(11) 0.0178(9) 0.0218(10)
C58C 0.105(7) 0.081(7) 0.046(5) 0.074(6) 0.004(5) 0.015(5)
Cl4C 0.0634(10) 0.0917(14) 0.0791(12) 0.0449(11) 0.0178(9) 0.0218(10)
Cl5C 0.0634(10) 0.0917(14) 0.0791(12) 0.0449(11) 0.0178(9) 0.0218(10)
Cl6C 0.0634(10) 0.0917(14) 0.0791(12) 0.0449(11) 0.0178(9) 0.0218(10)

loop_
_atom_type_symbol
_atom_type_description
_atom_type_scat_dispersion_real
_atom_type_scat_dispersion_imag
_atom_type_scat_source
C C 0.0033 0.0016 'International Tables Vol C Tables 4.2.6.8 and 6.1.1.4'
H H 0.0000 0.0000 'International Tables Vol C Tables 4.2.6.8 and 6.1.1.4'
N N 0.0061 0.0033 'International Tables Vol C Tables 4.2.6.8 and 6.1.1.4'
O O 0.0106 0.0060 'International Tables Vol C Tables 4.2.6.8 and 6.1.1.4'
Y Y -2.7962 3.5667 'International Tables Vol C Tables 4.2.6.8 and 6.1.1.4'
Cl Cl 0.1484 0.1585 'International Tables Vol C Tables 4.2.6.8 and 6.1.1.4'
Na Na 0.0362 0.0249 'International Tables Vol C Tables 4.2.6.8 and 6.1.1.4'

loop_
_geom_angle_atom_site_label_1
_geom_angle_atom_site_label_2
_geom_angle_atom_site_label_3
_geom_angle
O3 Y1 O1 96.57(10)
O3 Y1 O5 146.22(9)
O1 Y1 O5 99.02(9)
O3 Y1 O7 100.48(10)
O1 Y1 O7 147.28(9)
O5 Y1 O7 81.82(8)
O3 Y1 O4 137.94(9)
O1 Y1 O4 73.18(9)
O5 Y1 O4 75.56(8)
O7 Y1 O4 75.44(9)
O3 Y1 N2 74.09(10)
O1 Y1 N2 80.31(9)
O5 Y1 N2 138.09(9)
O7 Y1 N2 77.83(9)
O4 Y1 N2 64.06(9)
O3 Y1 N1 78.51(10)
O1 Y1 N1 72.84(9)
O5 Y1 N1 77.78(9)
O7 Y1 N1 137.92(9)
O4 Y1 N1 132.26(9)
N2 Y1 N1 138.79(9)
O3 Y1 O2 73.71(10)
O1 Y1 O2 135.70(8)
O5 Y1 O2 74.19(9)
O7 Y1 O2 76.31(9)
O4 Y1 O2 140.94(8)
N2 Y1 O2 133.69(9)
N1 Y1 O2 62.90(9)
O3 Y1 Na1 132.98(8)
O1 Y1 Na1 130.45(7)
O5 Y1 Na1 41.11(6)
O7 Y1 Na1 40.75(6)
O4 Y1 Na1 69.27(7)
N2 Y1 Na1 109.65(7)
N1 Y1 Na1 111.56(7)
O2 Y1 Na1 71.71(7)
O7 Na1 O5 81.45(9)
O7 Na1 N4 79.41(10)
O5 Na1 N4 131.33(11)
O7 Na1 N3 128.34(13)
O5 Na1 N3 78.16(10)
N4 Na1 N3 145.73(12)
O7 Na1 O6 102.97(11)
O5 Na1 O6 138.72(11)
N4 Na1 O6 89.28(11)
N3 Na1 O6 66.95(11)
O7 Na1 O8 128.00(11)
O5 Na1 O8 92.30(10)
N4 Na1 O8 66.62(11)
N3 Na1 O8 99.90(13)
O6 Na1 O8 114.23(12)
O7 Na1 Y1 40.78(6)
O5 Na1 Y1 40.70(6)
N4 Na1 Y1 107.34(8)
N3 Na1 Y1 106.91(10)
O6 Na1 Y1 131.27(10)
O8 Na1 Y1 114.42(8)
C1 O1 Y1 138.4(2)
O1 C1 C2 120.5(3)
O1 C1 C6 122.3(3)
C2 C1 C6 117.1(3)
C3 C2 C1 121.7(4)
C3 C2 H2 119.1
C1 C2 H2 119.1
C2 C3 C4 120.8(4)
C2 C3 H3 119.6
C4 C3 H3 119.6
C5 C4 C3 118.6(4)
C5 C4 H4 120.7
C3 C4 H4 120.7
C4 C5 C6 122.8(4)
C4 C5 H5 118.6
C6 C5 H5 118.6
C5 C6 C7 118.0(3)
C5 C6 C1 118.8(3)
C7 C6 C1 123.0(3)
N1 C7 C6 128.1(3)
N1 C7 H7 115.9
C6 C7 H7 115.9
C7 N1 C8 117.7(3)
C7 N1 Y1 125.7(2)
C8 N1 Y1 116.4(2)
C9 C8 C13 119.0(3)
C9 C8 N1 123.3(3)
C13 C8 N1 117.5(3)
C8 C9 C10 120.2(4)
C8 C9 H9 119.9
C10 C9 H9 119.9
C11 C10 C9 119.8(4)
C11 C10 H10 120.1
C9 C10 H10 120.1
C10 C11 C12 121.3(3)
C10 C11 H11 119.3
C12 C11 H11 119.3
C11 C12 C13 118.9(4)
C11 C12 H12 120.5
C13 C12 H12 120.5
O2 C13 C12 123.4(3)
O2 C13 C8 116.0(3)
C12 C13 C8 120.6(3)
C13 O2 C14 116.9(3)
C13 O2 Y1 116.4(2)
C14 O2 Y1 123.8(2)
O2 C14 H14A 109.5
O2 C14 H14B 109.5
H14A C14 H14B 109.5
O2 C14 H14C 109.5
H14A C14 H14C 109.5
H14B C14 H14C 109.5
C15 O3 Y1 139.3(2)
O3 C15 C20 123.3(3)
O3 C15 C16 119.2(3)
C20 C15 C16 117.5(3)
C17 C16 C15 121.3(3)
C17 C16 H16 119.3
C15 C16 H16 119.3
C16 C17 C18 121.0(3)
C16 C17 H17 119.5
C18 C17 H17 119.5
C19 C18 C17 119.1(3)
C19 C18 H18 120.5
C17 C18 H18 120.5
C18 C19 C20 121.2(3)
C18 C19 H19 119.4
C20 C19 H19 119.4
C15 C20 C19 119.9(3)
C15 C20 C21 123.6(3)
C19 C20 C21 116.4(3)
N2 C21 C20 127.4(3)
N2 C21 H21 116.3
C20 C21 H21 116.3
C21 N2 C22 117.2(3)
C21 N2 Y1 126.3(2)
C22 N2 Y1 116.4(2)
C23 C22 C27 118.4(3)
C23 C22 N2 124.5(3)
C27 C22 N2 117.1(3)
C24 C23 C22 120.5(3)
C24 C23 H23 119.8
C22 C23 H23 119.8
C25 C24 C23 120.3(3)
C25 C24 H24 119.9
C23 C24 H24 119.9
C24 C25 C26 120.0(3)
C24 C25 H25 120.0
C26 C25 H25 120.0
C27 C26 C25 119.6(3)
C27 C26 H26 120.2
C25 C26 H26 120.2
O4 C27 C26 122.6(3)
O4 C27 C22 116.2(3)
C26 C27 C22 121.2(3)
C27 O4 C28 116.6(3)
C27 O4 Y1 118.97(19)
C28 O4 Y1 124.08(19)
O4 C28 H28A 109.5
O4 C28 H28B 109.5
H28A C28 H28B 109.5
O4 C28 H28C 109.5
H28A C28 H28C 109.5
H28B C28 H28C 109.5
C29 O5 Y1 132.9(2)
C29 O5 Na1 128.1(2)
Y1 O5 Na1 98.18(9)
O5 C29 C30 120.0(3)
O5 C29 C34 123.0(3)
C30 C29 C34 117.1(3)
C31 C30 C29 122.5(3)
C31 C30 H30 118.8
C29 C30 H30 118.8
C30 C31 C32 120.4(3)
C30 C31 H31 119.8
C32 C31 H31 119.8
C33 C32 C31 118.3(3)
C33 C32 H32 120.9
C31 C32 H32 120.9
C32 C33 C34 122.9(3)
C32 C33 H33 118.5
C34 C33 H33 118.5
C33 C34 C29 118.8(3)
C33 C34 C35 114.8(3)
C29 C34 C35 126.3(3)
N3 C35 C34 128.8(3)
N3 C35 H35 115.6
C34 C35 H35 115.6
C35 N3 C36 117.8(3)
C35 N3 Na1 122.8(3)
C36 N3 Na1 117.2(2)
C41 C36 N3 118.5(3)
C41 C36 C37A 117.4(4)
N3 C36 C37A 122.2(4)
C41 C36 C37B 113.1(6)
N3 C36 C37B 122.7(6)
C38A C37A C36 120.1(6)
C38A C37A H37A 120.0
C36 C37A H37A 120.0
C39A C38A C37A 120.7(9)
C39A C38A H38A 119.7
C37A C38A H38A 119.7
C38A C39A C40 119.0(13)
C38A C39A H39A 120.5
C40 C39A H39A 120.5
C38B C37B C36 119.8(11)
C38B C37B H37B 120.1
C36 C37B H37B 120.1
C39B C38B C37B 118(2)
C39B C38B H38B 120.9
C37B C38B H38B 120.9
C40 C39B C38B 124(3)
C40 C39B H39B 117.8
C38B C39B H39B 117.8
C39B C40 C41 118.6(18)
C41 C40 C39A 120.2(8)
C39B C40 H40 122.1
C41 C40 H40 119.3
C39A C40 H40 117.9
O6 C41 C40 124.1(3)
O6 C41 C36 115.1(3)
C40 C41 C36 120.8(3)
C41 O6 C42 117.0(3)
C41 O6 Na1 121.2(2)
C42 O6 Na1 121.8(2)
O6 C42 H42A 109.5
O6 C42 H42B 109.5
H42A C42 H42B 109.5
O6 C42 H42C 109.5
H42A C42 H42C 109.5
H42B C42 H42C 109.5
C43 O7 Na1 128.7(2)
C43 O7 Y1 130.6(2)
Na1 O7 Y1 98.47(10)
O7 C43 C44 120.0(3)
O7 C43 C48 123.4(3)
C44 C43 C48 116.5(3)
C45 C44 C43 122.6(3)
C45 C44 H44 118.7
C43 C44 H44 118.7
C44 C45 C46 120.5(3)
C44 C45 H45 119.7
C46 C45 H45 119.7
C47 C46 C45 118.3(3)
C47 C46 H46 120.8
C45 C46 H46 120.8
C46 C47 C48 123.1(3)
C46 C47 H47 118.4
C48 C47 H47 118.4
C47 C48 C43 118.9(3)
C47 C48 C49 115.3(3)
C43 C48 C49 125.5(3)
N4 C49 C48 128.6(3)
N4 C49 H49 115.7
C48 C49 H49 115.7
C49 N4 C50 118.1(3)
C49 N4 Na1 125.5(2)
C50 N4 Na1 116.3(2)
C51 C50 C55 117.9(3)
C51 C50 N4 124.7(3)
C55 C50 N4 117.4(3)
C52 C51 C50 121.0(4)
C52 C51 H51 119.6
C50 C51 H51 119.5
C53 C52 C51 119.8(3)
C53 C52 H52 120.1
C51 C52 H52 120.1
C52 C53 C54 120.6(4)
C52 C53 H53 119.7
C54 C53 H53 119.7
C53 C54 C55 119.9(3)
C53 C54 H54 120.1
C55 C54 H54 120.1
O8 C55 C54 123.6(3)
O8 C55 C50 115.7(3)
C54 C55 C50 120.8(3)
C55 O8 C56 116.9(3)
C55 O8 Na1 117.6(2)
C56 O8 Na1 123.3(2)
O8 C56 H56A 109.5
O8 C56 H56B 109.5
H56A C56 H56B 109.5
O8 C56 H56C 109.5
H56A C56 H56C 109.5
H56B C56 H56C 109.5
Cl3 C57A Cl1A 109.7(3)
Cl3 C57A Cl2A 113.0(3)
Cl1A C57A Cl2A 109.7(3)
Cl3 C57A H57A 108.1
Cl1A C57A H57A 108.1
Cl2A C57A H57A 108.1
Cl3 C57B Cl1B 110.1(10)
Cl3 C57B Cl2B 110.3(10)
Cl1B C57B Cl2B 111.5(12)
Cl3 C57B H57B 108.3
Cl1B C57B H57B 108.3
Cl2B C57B H57B 108.3
Cl4A C58A Cl6A 112.2(4)
Cl4A C58A Cl5A 112.7(4)
Cl6A C58A Cl5A 111.2(4)
Cl4A C58A H58A 106.8
Cl6A C58A H58A 106.8
Cl5A C58A H58A 106.8
Cl5B C58B Cl6B 112.0(3)
Cl5B C58B Cl4B 111.5(3)
Cl6B C58B Cl4B 110.8(3)
Cl5B C58B H58B 107.4
Cl6B C58B H58B 107.4
Cl4B C58B H58B 107.4
Cl4C C58C Cl6C 112.1(4)
Cl4C C58C Cl5C 111.9(4)
Cl6C C58C Cl5C 111.6(4)
Cl4C C58C H58C 107.0
Cl6C C58C H58C 107.0
Cl5C C58C H58C 107.0

loop_
_geom_bond_atom_site_label_1
_geom_bond_atom_site_label_2
_geom_bond_distance
Y1 O3 2.179(3)
Y1 O1 2.233(2)
Y1 O5 2.297(2)
Y1 O7 2.303(2)
Y1 O4 2.490(3)
Y1 N2 2.519(3)
Y1 N1 2.528(3)
Y1 O2 2.579(3)
Y1 Na1 3.4867(17)
Na1 O7 2.301(3)
Na1 O5 2.316(3)
Na1 N4 2.397(3)
Na1 N3 2.405(3)
Na1 O6 2.418(3)
Na1 O8 2.447(3)
O1 C1 1.305(4)
C1 C2 1.423(5)
C1 C6 1.437(5)
C2 C3 1.382(5)
C2 H2 0.9500
C3 C4 1.401(6)
C3 H3 0.9500
C4 C5 1.372(6)
C4 H4 0.9500
C5 C6 1.411(5)
C5 H5 0.9500
C6 C7 1.436(5)
C7 N1 1.291(5)
C7 H7 0.9500
N1 C8 1.420(4)
C8 C9 1.392(5)
C8 C13 1.408(5)
C9 C10 1.395(5)
C9 H9 0.9500
C10 C11 1.379(6)
C10 H10 0.9500
C11 C12 1.385(6)
C11 H11 0.9500
C12 C13 1.395(5)
C12 H12 0.9500
C13 O2 1.373(4)
O2 C14 1.442(4)
C14 H14A 0.9800
C14 H14B 0.9800
C14 H14C 0.9800
O3 C15 1.306(4)
C15 C20 1.414(5)
C15 C16 1.420(5)
C16 C17 1.372(5)
C16 H16 0.9500
C17 C18 1.403(6)
C17 H17 0.9500
C18 C19 1.371(5)
C18 H18 0.9500
C19 C20 1.416(5)
C19 H19 0.9500
C20 C21 1.443(5)
C21 N2 1.297(4)
C21 H21 0.9500
N2 C22 1.421(4)
C22 C23 1.397(5)
C22 C27 1.399(5)
C23 C24 1.392(5)
C23 H23 0.9500
C24 C25 1.385(5)
C24 H24 0.9500
C25 C26 1.390(5)
C25 H25 0.9500
C26 C27 1.387(5)
C26 H26 0.9500
C27 O4 1.382(4)
O4 C28 1.428(4)
C28 H28A 0.9800
C28 H28B 0.9800
C28 H28C 0.9800
O5 C29 1.314(4)
C29 C30 1.421(5)
C29 C34 1.424(5)
C30 C31 1.379(5)
C30 H30 0.9500
C31 C32 1.399(5)
C31 H31 0.9500
C32 C33 1.381(5)
C32 H32 0.9500
C33 C34 1.412(5)
C33 H33 0.9500
C34 C35 1.458(5)
C35 N3 1.268(5)
C35 H35 0.9500
N3 C36 1.432(5)
C36 C41 1.400(5)
C36 C37A 1.441(8)
C36 C37B 1.456(13)
C37A C38A 1.396(9)
C37A H37A 0.9500
C38A C39A 1.39(2)
C38A H38A 0.9500
C39A C40 1.431(19)
C39A H39A 0.9500
C37B C38B 1.384(17)
C37B H37B 0.9500
C38B C39B 1.34(4)
C38B H38B 0.9500
C39B C40 1.31(4)
C39B H39B 0.9500
C40 C41 1.391(5)
C40 H40 1.0000
C41 O6 1.361(4)
O6 C42 1.442(5)
C42 H42A 0.9800
C42 H42B 0.9800
C42 H42C 0.9800
O7 C43 1.314(4)
C43 C44 1.425(5)
C43 C48 1.431(5)
C44 C45 1.378(5)
C44 H44 0.9500
C45 C46 1.395(5)
C45 H45 0.9500
C46 C47 1.377(5)
C46 H46 0.9500
C47 C48 1.410(5)
C47 H47 0.9500
C48 C49 1.454(5)
C49 N4 1.277(4)
C49 H49 0.9500
N4 C50 1.417(5)
C50 C51 1.403(5)
C50 C55 1.415(5)
C51 C52 1.398(5)
C51 H51 0.9503
C52 C53 1.384(6)
C52 H52 0.9500
C53 C54 1.389(5)
C53 H53 0.9500
C54 C55 1.393(5)
C54 H54 0.9500
C55 O8 1.368(4)
O8 C56 1.428(4)
C56 H56A 0.9800
C56 H56B 0.9800
C56 H56C 0.9800
C57A Cl3 1.755(5)
C57A Cl1A 1.756(6)
C57A Cl2A 1.775(6)
C57A H57A 1.0000
C57B Cl3 1.692(19)
C57B Cl1B 1.73(2)
C57B Cl2B 1.74(2)
C57B H57B 1.0000
C58A Cl4A 1.761(4)
C58A Cl6A 1.762(4)
C58A Cl5A 1.762(4)
C58A H58A 1.0000
C58B Cl5B 1.763(4)
C58B Cl6B 1.765(4)
C58B Cl4B 1.765(4)
C58B H58B 1.0000
C58C Cl4C 1.762(4)
C58C Cl6C 1.763(4)
C58C Cl5C 1.763(4)
C58C H58C 1.0000

loop_
_geom_hbond_atom_site_label_D
_geom_hbond_atom_site_label_H
_geom_hbond_atom_site_label_A
_geom_hbond_site_symmetry_A
_geom_hbond_distance_DH
_geom_hbond_distance_HA
_geom_hbond_distance_DA
_geom_hbond_angle_DHA
_geom_hbond_publ_flag
C28 H28B O5 . 0.98 2.64 3.129(4) 111.3 yes
C28 H28C O8 . 0.98 2.61 3.402(5) 137.9 yes
C30 H30 O1 . 0.95 2.63 3.470(4) 147.6 yes
C42 H42C Cl4B^b^ . 0.98 2.87 3.604(7) 132.4 yes
C42 H42C Cl4C^c^ . 0.98 2.92 3.711(10) 138.6 yes
C9 H9 Cl1B^b^ 2_665 0.95 2.61 3.557(10) 175.2 yes
C16 H16 Cl3 1_445 0.95 2.97 3.838(4) 152.6 yes
C37B^b^ H37B^b^ Cl4B^b^ 2_656 0.95 2.95 3.624(13) 128.9 yes
C51 H51 Cl2B^b^ 2_666 0.95 2.68 3.498(8) 144.3 yes

loop_
_geom_torsion_atom_site_label_1
_geom_torsion_atom_site_label_2
_geom_torsion_atom_site_label_3
_geom_torsion_atom_site_label_4
_geom_torsion
Y1 O1 C1 C2 158.2(3)
Y1 O1 C1 C6 -24.3(5)
O1 C1 C2 C3 -178.1(3)
C6 C1 C2 C3 4.3(5)
C1 C2 C3 C4 -1.5(6)
C2 C3 C4 C5 -1.4(6)
C3 C4 C5 C6 1.4(7)
C4 C5 C6 C7 -173.3(4)
C4 C5 C6 C1 1.5(6)
O1 C1 C6 C5 178.2(3)
C2 C1 C6 C5 -4.2(5)
O1 C1 C6 C7 -7.2(5)
C2 C1 C6 C7 170.3(3)
C5 C6 C7 N1 -178.4(4)
C1 C6 C7 N1 7.0(6)
C6 C7 N1 C8 -166.4(3)
C6 C7 N1 Y1 17.1(5)
C7 N1 C8 C9 30.8(5)
Y1 N1 C8 C9 -152.4(3)
C7 N1 C8 C13 -154.0(3)
Y1 N1 C8 C13 22.8(4)
C13 C8 C9 C10 0.3(5)
N1 C8 C9 C10 175.4(3)
C8 C9 C10 C11 -0.2(6)
C9 C10 C11 C12 0.2(6)
C10 C11 C12 C13 -0.4(6)
C11 C12 C13 O2 -179.1(3)
C11 C12 C13 C8 0.5(5)
C9 C8 C13 O2 179.2(3)
N1 C8 C13 O2 3.8(4)
C9 C8 C13 C12 -0.5(5)
N1 C8 C13 C12 -175.9(3)
C12 C13 O2 C14 -9.8(5)
C8 C13 O2 C14 170.6(3)
C12 C13 O2 Y1 151.6(3)
C8 C13 O2 Y1 -28.1(4)
Y1 O3 C15 C20 -24.3(5)
Y1 O3 C15 C16 156.4(3)
O3 C15 C16 C17 178.5(3)
C20 C15 C16 C17 -0.9(5)
C15 C16 C17 C18 0.1(6)
C16 C17 C18 C19 0.7(6)
C17 C18 C19 C20 -0.7(5)
O3 C15 C20 C19 -178.5(3)
C16 C15 C20 C19 0.9(5)
O3 C15 C20 C21 -1.4(5)
C16 C15 C20 C21 177.9(3)
C18 C19 C20 C15 -0.1(5)
C18 C19 C20 C21 -177.3(3)
C15 C20 C21 N2 4.4(5)
C19 C20 C21 N2 -178.4(3)
C20 C21 N2 C22 -171.4(3)
C20 C21 N2 Y1 11.4(5)
C21 N2 C22 C23 24.5(5)
Y1 N2 C22 C23 -158.0(3)
C21 N2 C22 C27 -158.2(3)
Y1 N2 C22 C27 19.3(4)
C27 C22 C23 C24 2.4(5)
N2 C22 C23 C24 179.7(3)
C22 C23 C24 C25 -1.7(6)
C23 C24 C25 C26 -0.3(6)
C24 C25 C26 C27 1.5(5)
C25 C26 C27 O4 178.9(3)
C25 C26 C27 C22 -0.8(5)
C23 C22 C27 O4 179.1(3)
N2 C22 C27 O4 1.7(4)
C23 C22 C27 C26 -1.2(5)
N2 C22 C27 C26 -178.6(3)
C26 C27 O4 C28 -28.7(4)
C22 C27 O4 C28 151.0(3)
C26 C27 O4 Y1 157.6(3)
C22 C27 O4 Y1 -22.7(4)
Y1 O5 C29 C30 39.4(4)
Na1 O5 C29 C30 -153.4(2)
Y1 O5 C29 C34 -140.1(3)
Na1 O5 C29 C34 27.1(4)
O5 C29 C30 C31 -179.8(3)
C34 C29 C30 C31 -0.2(5)
C29 C30 C31 C32 -0.6(5)
C30 C31 C32 C33 1.2(5)
C31 C32 C33 C34 -0.8(5)
C32 C33 C34 C29 -0.1(5)
C32 C33 C34 C35 177.2(3)
O5 C29 C34 C33 -179.9(3)
C30 C29 C34 C33 0.6(5)
O5 C29 C34 C35 3.2(5)
C30 C29 C34 C35 -176.3(3)
C33 C34 C35 N3 178.1(4)
C29 C34 C35 N3 -4.9(6)
C34 C35 N3 C36 175.8(4)
C34 C35 N3 Na1 -21.4(6)
C35 N3 C36 C41 170.5(4)
Na1 N3 C36 C41 6.7(6)
C35 N3 C36 C37A -25.5(8)
Na1 N3 C36 C37A 170.7(5)
C35 N3 C36 C37B 18.9(10)
Na1 N3 C36 C37B -144.9(8)
C41 C36 C37A C38A -15.7(10)
N3 C36 C37A C38A -179.9(6)
C36 C37A C38A C39A 6.7(13)
C37A C38A C39A C40 2.4(15)
C41 C36 C37B C38B 23.6(16)
N3 C36 C37B C38B 176.6(11)
C36 C37B C38B C39B -10(3)
C37B C38B C39B C40 -4(4)
C38B C39B C40 C41 2(3)
C38A C39A C40 C41 -2.4(13)
C39B C40 C41 O6 -167.4(14)
C39A C40 C41 O6 172.2(7)
C39B C40 C41 C36 13.4(15)
C39A C40 C41 C36 -7.1(8)
N3 C36 C41 O6 1.3(6)
C37A C36 C41 O6 -163.5(5)
C37B C36 C41 O6 155.5(7)
N3 C36 C41 C40 -179.4(4)
C37A C36 C41 C40 15.8(7)
C37B C36 C41 C40 -25.2(9)
C40 C41 O6 C42 -7.5(6)
C36 C41 O6 C42 171.7(4)
C40 C41 O6 Na1 171.8(3)
C36 C41 O6 Na1 -9.0(5)
Na1 O7 C43 C44 -154.0(2)
Y1 O7 C43 C44 46.9(4)
Na1 O7 C43 C48 29.7(4)
Y1 O7 C43 C48 -129.4(3)
O7 C43 C44 C45 -174.5(3)
C48 C43 C44 C45 2.0(5)
C43 C44 C45 C46 -1.2(5)
C44 C45 C46 C47 0.7(5)
C45 C46 C47 C48 -1.0(5)
C46 C47 C48 C43 1.9(5)
C46 C47 C48 C49 175.6(3)
O7 C43 C48 C47 174.2(3)
C44 C43 C48 C47 -2.3(5)
O7 C43 C48 C49 1.1(5)
C44 C43 C48 C49 -175.3(3)
C47 C48 C49 N4 167.4(3)
C43 C48 C49 N4 -19.3(6)
C48 C49 N4 C50 179.3(3)
C48 C49 N4 Na1 4.3(5)
C49 N4 C50 C51 27.2(5)
Na1 N4 C50 C51 -157.4(3)
C49 N4 C50 C55 -154.4(3)
Na1 N4 C50 C55 21.1(4)
C55 C50 C51 C52 3.0(5)
N4 C50 C51 C52 -178.6(3)
C50 C51 C52 C53 -0.4(6)
C51 C52 C53 C54 -1.2(6)
C52 C53 C54 C55 0.1(6)
C53 C54 C55 O8 -178.3(3)
C53 C54 C55 C50 2.5(5)
C51 C50 C55 O8 176.8(3)
N4 C50 C55 O8 -1.8(4)
C51 C50 C55 C54 -4.0(5)
N4 C50 C55 C54 177.4(3)
C54 C55 O8 C56 -0.7(5)
C50 C55 O8 C56 178.5(3)
C54 C55 O8 Na1 162.7(3)
C50 C55 O8 Na1 -18.1(4)
